data_2224150
loop_
_publ_author_name
'Khan, F. Nawaz'
'Mittal, Suganya'
'Anjum, Soheil'
'Hathwar, Venkatesha R.'
'Ng, Seik Weng'

_publ_section_title
;
 Ethyl 6-chloro-2-oxo-4-phenyl-1,2-dihydroquinoline-3-carboxylate
;
_journal_coeditor_code CI2958
_journal_issue 12
_journal_name_full 'Acta Crystallographica Section E'
_journal_page_first o2987
_journal_paper_doi 10.1107/S1600536809045425
_journal_volume 65
_journal_year 2009
_chemical_formula_iupac 'C18 H14 Cl N O3'
_chemical_formula_moiety 'C18 H14 Cl N O3'
_chemical_formula_sum 'C18 H14 Cl N O3'
_chemical_formula_weight 327.75
_chemical_name_systematic
;
Ethyl 6-chloro-2-oxo-4-phenyl-1,2-dihydroquinoline-3-carboxylate
;
_space_group_IT_number 14
_symmetry_cell_setting monoclinic
_symmetry_space_group_name_Hall '-P 2ybc'
_symmetry_space_group_name_H-M 'P 1 21/c 1'
_atom_sites_solution_hydrogens geom
_atom_sites_solution_primary direct
_atom_sites_solution_secondary difmap
_audit_creation_method SHELXL-97
_cell_angle_alpha 90.00
_cell_angle_beta 115.4630(10)
_cell_angle_gamma 90.00
_cell_formula_units_Z 4
_cell_length_a 10.1760(10)
_cell_length_b 15.629(2)
_cell_length_c 11.2820(10)
_cell_measurement_reflns_used 1123
_cell_measurement_temperature 290(2)
_cell_measurement_theta_max 20.7
_cell_measurement_theta_min 2.9
_cell_volume 1620.0(3)
_computing_cell_refinement 'SAINT (Bruker, 2004)'
_computing_data_collection 'SMART (Bruker, 2004)'
_computing_data_reduction 'SAINT (Bruker, 2004)'
_computing_molecular_graphics 'X-SEED (Barbour, 2001)'
_computing_publication_material 'publCIF (Westrip, 2009)'
_computing_structure_refinement 'SHELXL97 (Sheldrick, 2008)'
_computing_structure_solution 'SHELXS97 (Sheldrick, 2008)'
_diffrn_ambient_temperature 290(2)
_diffrn_measured_fraction_theta_full 0.993
_diffrn_measured_fraction_theta_max 0.993
_diffrn_measurement_device_type 'Bruker SMART CCD area-detector'
_diffrn_measurement_method '\f and \w'
_diffrn_radiation_monochromator graphite
_diffrn_radiation_source 'fine-focus sealed tube'
_diffrn_radiation_type MoK\a
_diffrn_radiation_wavelength 0.71073
_diffrn_reflns_av_R_equivalents 0.0224
_diffrn_reflns_av_sigmaI/netI 0.0216
_diffrn_reflns_limit_h_max 13
_diffrn_reflns_limit_h_min -13
_diffrn_reflns_limit_k_max 19
_diffrn_reflns_limit_k_min -20
_diffrn_reflns_limit_l_max 14
_diffrn_reflns_limit_l_min -14
_diffrn_reflns_number 13600
_diffrn_reflns_theta_full 27.50
_diffrn_reflns_theta_max 27.50
_diffrn_reflns_theta_min 2.22
_diffrn_standards_number 0
_exptl_absorpt_coefficient_mu 0.250
_exptl_absorpt_correction_T_max 0.9448
_exptl_absorpt_correction_T_min 0.9177
_exptl_absorpt_correction_type multi-scan
_exptl_absorpt_process_details '(SADABS; Sheldrick, 1996)'
_exptl_crystal_colour Colourless
_exptl_crystal_density_diffrn 1.344
_exptl_crystal_density_method 'not measured'
_exptl_crystal_description Block
_exptl_crystal_F_000 680
_exptl_crystal_size_max 0.35
_exptl_crystal_size_mid 0.31
_exptl_crystal_size_min 0.23
_refine_diff_density_max 0.225
_refine_diff_density_min -0.197
_refine_ls_extinction_method none
_refine_ls_goodness_of_fit_ref 1.003
_refine_ls_hydrogen_treatment mixed
_refine_ls_matrix_type full
_refine_ls_number_parameters 213
_refine_ls_number_reflns 3699
_refine_ls_number_restraints 0
_refine_ls_restrained_S_all 1.003
_refine_ls_R_factor_all 0.0601
_refine_ls_R_factor_gt 0.0458
_refine_ls_shift/su_max 0.001
_refine_ls_shift/su_mean 0.001
_refine_ls_structure_factor_coef Fsqd
_refine_ls_weighting_details 'calc w=1/[\s^2^(Fo^2^)+(0.0664P)^2^+0.4015P] where P=(Fo^2^+2Fc^2^)/3'
_refine_ls_weighting_scheme calc
_refine_ls_wR_factor_gt 0.1187
_refine_ls_wR_factor_ref 0.1291
_reflns_number_gt 2906
_reflns_number_total 3699
_reflns_threshold_expression I>2\s(I)
_cod_data_source_file ci2958.cif
_cod_data_source_block I
_cod_depositor_comments
;
The following automatic conversions were performed:
'_symmetry_cell_setting' value 'Monoclinic' changed to 'monoclinic'
according to '/home/saulius/struct/CIF-dictionaries/cif_core.dic'
dictionary named 'cif_core.dic' version 2.4.1 from 2010-06-29.

Automatic conversion script
Id: cif_fix_enum 1527 2010-12-29 10:47:43Z saulius 

The following automatic conversions were performed:

'_symmetry_cell_setting' value 'Monoclinic' changed to 'monoclinic'
according to /home/saulius/struct/CIF-dictionaries/cif_core.dic
dictionary named 'cif_core.dic' version 2.4.1 from 2010-06-29.

Automatic conversion script
Id: cif_fix_values 1715 2011-07-08 13:25:40Z adriana 
;
_cod_original_cell_volume 1619.9(3)
_cod_original_sg_symbol_H-M 'P 21/c'
_cod_database_code 2224150
_cod_database_fobs_code 2224150

loop_
_symmetry_equiv_pos_as_xyz
'x, y, z'
'-x, y+1/2, -z+1/2'
'-x, -y, -z'
'x, -y-1/2, z-1/2'

loop_
_atom_site_type_symbol
_atom_site_label
_atom_site_fract_x
_atom_site_fract_y
_atom_site_fract_z
_atom_site_U_iso_or_equiv
_atom_site_adp_type
_atom_site_calc_flag
_atom_site_refinement_flags
_atom_site_occupancy
_atom_site_disorder_assembly
_atom_site_disorder_group
Cl Cl1 0.54343(6) 0.02895(3) 0.68514(6) 0.0743(2) Uani d . 1 . .
N N1 0.46268(16) 0.38491(9) 0.50054(15) 0.0526(4) Uani d . 1 . .
H H1 0.527(2) 0.4235(14) 0.546(2) 0.066(6) Uiso d . 1 . .
O O1 0.33674(13) 0.49099(7) 0.36051(13) 0.0569(3) Uani d . 1 . .
O O2 0.13633(14) 0.40486(9) 0.08985(13) 0.0605(4) Uani d . 1 . .
O O3 0.00732(12) 0.38779(8) 0.20662(11) 0.0487(3) Uani d . 1 . .
C C1 0.35167(17) 0.41406(10) 0.38896(17) 0.0454(4) Uani d . 1 . .
C C2 0.25139(17) 0.34892(10) 0.30798(15) 0.0404(3) Uani d . 1 . .
C C3 0.26581(16) 0.26477(10) 0.34062(15) 0.0384(3) Uani d . 1 . .
C C4 0.38454(16) 0.23795(10) 0.46323(16) 0.0405(4) Uani d . 1 . .
C C5 0.40613(18) 0.15305(11) 0.50898(16) 0.0450(4) Uani d . 1 . .
H H5 0.3452 0.1098 0.4580 0.054 Uiso calc R 1 . .
C C6 0.5166(2) 0.13411(12) 0.62836(19) 0.0530(4) Uani d . 1 . .
C C7 0.6110(2) 0.19671(14) 0.7067(2) 0.0648(5) Uani d . 1 . .
H H7 0.6853 0.1826 0.7880 0.078 Uiso calc R 1 . .
C C8 0.5932(2) 0.27920(13) 0.6629(2) 0.0634(5) Uani d . 1 . .
H H8 0.6566 0.3213 0.7144 0.076 Uiso calc R 1 . .
C C9 0.48116(18) 0.30096(11) 0.54190(17) 0.0465(4) Uani d . 1 . .
C C10 0.12728(17) 0.38317(10) 0.18746(15) 0.0411(4) Uani d . 1 . .
C C11 -0.1227(2) 0.42135(14) 0.09932(19) 0.0620(5) Uani d . 1 . .
H H11A -0.0961 0.4681 0.0573 0.074 Uiso calc R 1 . .
H H11B -0.1882 0.4437 0.1338 0.074 Uiso calc R 1 . .
C C12 -0.1985(2) 0.3536(2) 0.0004(2) 0.0894(8) Uani d . 1 . .
H H12A -0.2907 0.3749 -0.0625 0.134 Uiso calc R 1 . .
H H12B -0.2140 0.3044 0.0438 0.134 Uiso calc R 1 . .
H H12C -0.1398 0.3378 -0.0437 0.134 Uiso calc R 1 . .
C C13 0.15864(17) 0.20196(10) 0.25160(15) 0.0400(3) Uani d . 1 . .
C C14 0.1482(2) 0.18833(13) 0.12633(19) 0.0605(5) Uani d . 1 . .
H H14 0.2126 0.2156 0.1001 0.073 Uiso calc R 1 . .
C C15 0.0423(3) 0.13422(15) 0.0401(2) 0.0782(7) Uani d . 1 . .
H H15 0.0358 0.1254 -0.0438 0.094 Uiso calc R 1 . .
C C16 -0.0525(3) 0.09389(13) 0.0781(2) 0.0717(6) Uani d . 1 . .
H H16 -0.1231 0.0574 0.0202 0.086 Uiso calc R 1 . .
C C17 -0.0437(2) 0.10699(12) 0.2011(2) 0.0619(5) Uani d . 1 . .
H H17 -0.1087 0.0796 0.2264 0.074 Uiso calc R 1 . .
C C18 0.06135(19) 0.16075(11) 0.28790(17) 0.0499(4) Uani d . 1 . .
H H18 0.0667 0.1693 0.3714 0.060 Uiso calc R 1 . .

loop_
_atom_site_aniso_label
_atom_site_aniso_U_11
_atom_site_aniso_U_22
_atom_site_aniso_U_33
_atom_site_aniso_U_12
_atom_site_aniso_U_13
_atom_site_aniso_U_23
Cl1 0.0758(4) 0.0599(3) 0.0810(4) 0.0093(2) 0.0277(3) 0.0260(3)
N1 0.0408(8) 0.0370(8) 0.0583(9) -0.0040(6) 0.0007(7) -0.0097(7)
O1 0.0437(7) 0.0348(6) 0.0701(8) -0.0018(5) 0.0034(6) -0.0062(6)
O2 0.0600(8) 0.0724(9) 0.0500(7) 0.0001(7) 0.0246(6) 0.0108(6)
O3 0.0396(6) 0.0591(7) 0.0424(6) 0.0039(5) 0.0127(5) 0.0059(5)
C1 0.0350(8) 0.0384(9) 0.0528(9) -0.0012(6) 0.0095(7) -0.0072(7)
C2 0.0370(8) 0.0392(8) 0.0407(8) -0.0041(6) 0.0126(7) -0.0051(6)
C3 0.0355(8) 0.0392(8) 0.0395(8) -0.0040(6) 0.0152(7) -0.0057(6)
C4 0.0362(8) 0.0400(8) 0.0427(8) -0.0010(6) 0.0145(7) -0.0050(7)
C5 0.0426(9) 0.0419(9) 0.0486(9) -0.0011(7) 0.0178(7) -0.0018(7)
C6 0.0515(10) 0.0491(10) 0.0568(10) 0.0070(8) 0.0218(9) 0.0085(8)
C7 0.0559(11) 0.0654(13) 0.0508(10) 0.0066(9) 0.0018(9) 0.0056(9)
C8 0.0521(11) 0.0556(11) 0.0571(11) -0.0020(9) -0.0007(9) -0.0076(9)
C9 0.0382(8) 0.0423(9) 0.0477(9) 0.0008(7) 0.0079(7) -0.0049(7)
C10 0.0413(8) 0.0349(8) 0.0405(8) -0.0062(6) 0.0115(7) -0.0048(6)
C11 0.0442(10) 0.0760(14) 0.0559(11) 0.0132(9) 0.0121(9) 0.0111(10)
C12 0.0518(13) 0.133(2) 0.0645(14) -0.0043(14) 0.0072(11) -0.0217(15)
C13 0.0406(8) 0.0347(8) 0.0398(8) -0.0046(6) 0.0127(7) -0.0029(6)
C14 0.0770(13) 0.0589(12) 0.0531(10) -0.0188(10) 0.0352(10) -0.0146(9)
C15 0.1034(18) 0.0738(15) 0.0521(12) -0.0204(13) 0.0283(12) -0.0255(10)
C16 0.0731(14) 0.0518(12) 0.0663(13) -0.0210(10) 0.0073(11) -0.0175(10)
C17 0.0506(11) 0.0514(11) 0.0736(13) -0.0162(8) 0.0171(10) 0.0005(9)
C18 0.0511(10) 0.0508(10) 0.0450(9) -0.0105(8) 0.0181(8) -0.0008(7)

loop_
_atom_type_symbol
_atom_type_description
_atom_type_scat_dispersion_real
_atom_type_scat_dispersion_imag
_atom_type_scat_source
C C 0.0033 0.0016 'International Tables Vol C Tables 4.2.6.8 and 6.1.1.4'
H H 0.0000 0.0000 'International Tables Vol C Tables 4.2.6.8 and 6.1.1.4'
N N 0.0061 0.0033 'International Tables Vol C Tables 4.2.6.8 and 6.1.1.4'
O O 0.0106 0.0060 'International Tables Vol C Tables 4.2.6.8 and 6.1.1.4'
Cl Cl 0.1484 0.1585 'International Tables Vol C Tables 4.2.6.8 and 6.1.1.4'

loop_
_geom_angle_atom_site_label_1
_geom_angle_atom_site_label_2
_geom_angle_atom_site_label_3
_geom_angle_site_symmetry_1
_geom_angle_site_symmetry_3
_geom_angle
_geom_angle_publ_flag
C1 N1 C9 . . 124.83(14) ?
C1 N1 H1 . . 115.4(14) ?
C9 N1 H1 . . 119.8(14) ?
C10 O3 C11 . . 117.05(13) ?
O1 C1 N1 . . 121.80(15) ?
O1 C1 C2 . . 122.91(15) ?
N1 C1 C2 . . 115.28(15) ?
C3 C2 C1 . . 122.95(15) ?
C3 C2 C10 . . 122.83(14) ?
C1 C2 C10 . . 114.18(14) ?
C2 C3 C4 . . 119.12(14) ?
C2 C3 C13 . . 119.56(14) ?
C4 C3 C13 . . 121.31(14) ?
C9 C4 C5 . . 118.23(15) ?
C9 C4 C3 . . 117.95(14) ?
C5 C4 C3 . . 123.80(14) ?
C6 C5 C4 . . 119.94(16) ?
C6 C5 H5 . . 120.0 ?
C4 C5 H5 . . 120.0 ?
C5 C6 C7 . . 121.72(17) ?
C5 C6 Cl1 . . 119.97(15) ?
C7 C6 Cl1 . . 118.31(15) ?
C8 C7 C6 . . 119.16(18) ?
C8 C7 H7 . . 120.4 ?
C6 C7 H7 . . 120.4 ?
C7 C8 C9 . . 120.70(18) ?
C7 C8 H8 . . 119.6 ?
C9 C8 H8 . . 119.6 ?
N1 C9 C8 . . 119.95(16) ?
N1 C9 C4 . . 119.80(15) ?
C8 C9 C4 . . 120.24(16) ?
O2 C10 O3 . . 125.10(15) ?
O2 C10 C2 . . 124.65(15) ?
O3 C10 C2 . . 110.23(13) ?
O3 C11 C12 . . 111.10(18) ?
O3 C11 H11A . . 109.4 ?
C12 C11 H11A . . 109.4 ?
O3 C11 H11B . . 109.4 ?
C12 C11 H11B . . 109.4 ?
H11A C11 H11B . . 108.0 ?
C11 C12 H12A . . 109.5 ?
C11 C12 H12B . . 109.5 ?
H12A C12 H12B . . 109.5 ?
C11 C12 H12C . . 109.5 ?
H12A C12 H12C . . 109.5 ?
H12B C12 H12C . . 109.5 ?
C18 C13 C14 . . 118.65(15) ?
C18 C13 C3 . . 121.14(14) ?
C14 C13 C3 . . 120.06(14) ?
C15 C14 C13 . . 120.29(18) ?
C15 C14 H14 . . 119.9 ?
C13 C14 H14 . . 119.9 ?
C16 C15 C14 . . 120.11(19) ?
C16 C15 H15 . . 119.9 ?
C14 C15 H15 . . 119.9 ?
C15 C16 C17 . . 120.18(18) ?
C15 C16 H16 . . 119.9 ?
C17 C16 H16 . . 119.9 ?
C16 C17 C18 . . 120.24(19) ?
C16 C17 H17 . . 119.9 ?
C18 C17 H17 . . 119.9 ?
C17 C18 C13 . . 120.53(17) ?
C17 C18 H18 . . 119.7 ?
C13 C18 H18 . . 119.7 ?

loop_
_geom_bond_atom_site_label_1
_geom_bond_atom_site_label_2
_geom_bond_site_symmetry_2
_geom_bond_distance
_geom_bond_publ_flag
Cl1 C6 . 1.7424(19) ?
N1 C1 . 1.359(2) ?
N1 C9 . 1.378(2) ?
N1 H1 . 0.88(2) ?
O1 C1 . 1.237(2) ?
O2 C10 . 1.193(2) ?
O3 C10 . 1.330(2) ?
O3 C11 . 1.454(2) ?
C1 C2 . 1.453(2) ?
C2 C3 . 1.357(2) ?
C2 C10 . 1.501(2) ?
C3 C4 . 1.453(2) ?
C3 C13 . 1.490(2) ?
C4 C9 . 1.405(2) ?
C4 C5 . 1.406(2) ?
C5 C6 . 1.365(2) ?
C5 H5 . 0.93 ?
C6 C7 . 1.389(3) ?
C7 C8 . 1.365(3) ?
C7 H7 . 0.93 ?
C8 C9 . 1.393(2) ?
C8 H8 . 0.93 ?
C11 C12 . 1.490(3) ?
C11 H11A . 0.97 ?
C11 H11B . 0.97 ?
C12 H12A . 0.96 ?
C12 H12B . 0.96 ?
C12 H12C . 0.96 ?
C13 C18 . 1.382(2) ?
C13 C14 . 1.388(2) ?
C14 C15 . 1.386(3) ?
C14 H14 . 0.93 ?
C15 C16 . 1.367(3) ?
C15 H15 . 0.93 ?
C16 C17 . 1.367(3) ?
C16 H16 . 0.93 ?
C17 C18 . 1.381(3) ?
C17 H17 . 0.93 ?
C18 H18 . 0.93 ?

loop_
_geom_hbond_atom_site_label_D
_geom_hbond_atom_site_label_H
_geom_hbond_atom_site_label_A
_geom_hbond_site_symmetry_A
_geom_hbond_distance_DH
_geom_hbond_distance_HA
_geom_hbond_distance_DA
_geom_hbond_angle_DHA
_geom_hbond_publ_flag
N1 H1 O1 3_666 0.88(2) 1.89(2) 2.763(2) 178(2) yes
C11 H11A O2 3_565 0.97 2.51 3.420(3) 157 n
C17 H17 O1 2_545 0.93 2.51 3.299(3) 143 n
C18 H18 O2 4_566 0.93 2.53 3.317(2) 142 n

loop_
_geom_torsion_atom_site_label_1
_geom_torsion_atom_site_label_2
_geom_torsion_atom_site_label_3
_geom_torsion_atom_site_label_4
_geom_torsion_site_symmetry_1
_geom_torsion_site_symmetry_2
_geom_torsion_site_symmetry_3
_geom_torsion_site_symmetry_4
_geom_torsion
_geom_torsion_publ_flag
C9 N1 C1 O1 . . . . 176.16(17) ?
C9 N1 C1 C2 . . . . -2.6(3) ?
O1 C1 C2 C3 . . . . -178.45(16) ?
N1 C1 C2 C3 . . . . 0.3(2) ?
O1 C1 C2 C10 . . . . -0.6(2) ?
N1 C1 C2 C10 . . . . 178.23(15) ?
C1 C2 C3 C4 . . . . 1.4(2) ?
C10 C2 C3 C4 . . . . -176.30(14) ?
C1 C2 C3 C13 . . . . -179.62(14) ?
C10 C2 C3 C13 . . . . 2.7(2) ?
C2 C3 C4 C9 . . . . -1.0(2) ?
C13 C3 C4 C9 . . . . -179.99(14) ?
C2 C3 C4 C5 . . . . 177.38(15) ?
C13 C3 C4 C5 . . . . -1.6(2) ?
C9 C4 C5 C6 . . . . 1.5(2) ?
C3 C4 C5 C6 . . . . -176.91(15) ?
C4 C5 C6 C7 . . . . -0.8(3) ?
C4 C5 C6 Cl1 . . . . 179.98(13) ?
C5 C6 C7 C8 . . . . -0.4(3) ?
Cl1 C6 C7 C8 . . . . 178.89(17) ?
C6 C7 C8 C9 . . . . 0.7(3) ?
C1 N1 C9 C8 . . . . -175.35(18) ?
C1 N1 C9 C4 . . . . 3.1(3) ?
C7 C8 C9 N1 . . . . 178.5(2) ?
C7 C8 C9 C4 . . . . 0.1(3) ?
C5 C4 C9 N1 . . . . -179.57(16) ?
C3 C4 C9 N1 . . . . -1.1(2) ?
C5 C4 C9 C8 . . . . -1.2(3) ?
C3 C4 C9 C8 . . . . 177.35(16) ?
C11 O3 C10 O2 . . . . 0.5(2) ?
C11 O3 C10 C2 . . . . 178.93(14) ?
C3 C2 C10 O2 . . . . -104.7(2) ?
C1 C2 C10 O2 . . . . 77.4(2) ?
C3 C2 C10 O3 . . . . 76.87(19) ?
C1 C2 C10 O3 . . . . -101.02(16) ?
C10 O3 C11 C12 . . . . 82.5(2) ?
C2 C3 C13 C18 . . . . -111.20(19) ?
C4 C3 C13 C18 . . . . 67.7(2) ?
C2 C3 C13 C14 . . . . 64.3(2) ?
C4 C3 C13 C14 . . . . -116.78(19) ?
C18 C13 C14 C15 . . . . -0.2(3) ?
C3 C13 C14 C15 . . . . -175.75(19) ?
C13 C14 C15 C16 . . . . -0.1(4) ?
C14 C15 C16 C17 . . . . 0.3(4) ?
C15 C16 C17 C18 . . . . -0.3(4) ?
C16 C17 C18 C13 . . . . 0.1(3) ?
C14 C13 C18 C17 . . . . 0.2(3) ?
C3 C13 C18 C17 . . . . 175.69(17) ?

loop_
_cod_related_entry_id
_cod_related_entry_database
_cod_related_entry_code
1 ChemSpider 645663
